data_7021261
loop_
_publ_author_name
'Milaeva, Elena R.'
'Shpakovsky, Dmitry B.'
'Gracheva, Yulia A.'
'Orlova, Sophia I.'
'Maduar, Viktoryia V.'
'Tarasevich, Boris N.'
'Meleshonkova, Natalia N.'
'Dubova, Ludmila G.'
'Shevtsova, Elena F.'

_publ_section_title
;
 Metal complexes with functionalised 2,2'-dipicolylamine ligand containing
 an antioxidant 2,6-di-tert-butylphenol moiety: synthesis and biological
 studies.
;
_journal_issue 19
_journal_name_full 'Dalton transactions (Cambridge, England : 2003)'
_journal_page_first 6817
_journal_page_last 6828
_journal_paper_doi 10.1039/c3dt50160d
_journal_volume 42
_journal_year 2013
_chemical_formula_moiety 'C27 H35 Cl2 Mn N3 O, C2 H6 O'
_chemical_formula_sum 'C29 H41 Cl2 Mn N3 O2'
_chemical_formula_weight 589.49
_chemical_name_systematic
;
?
;
_space_group_IT_number 14
_symmetry_cell_setting monoclinic
_symmetry_space_group_name_Hall '-P 2yn'
_symmetry_space_group_name_H-M 'P 1 21/n 1'
_atom_sites_solution_hydrogens geom
_atom_sites_solution_primary direct
_atom_sites_solution_secondary difmap
_audit_creation_method SHELXL-97
_cell_angle_alpha 90.00
_cell_angle_beta 105.619(3)
_cell_angle_gamma 90.00
_cell_formula_units_Z 4
_cell_length_a 14.9561(15)
_cell_length_b 13.1472(14)
_cell_length_c 16.190(2)
_cell_measurement_reflns_used 734
_cell_measurement_temperature 100(2)
_cell_measurement_theta_max 29
_cell_measurement_theta_min 3
_cell_volume 3065.9(6)
_computing_cell_refinement 'Bruker SAINT'
_computing_data_collection 'Bruker APEX II'
_computing_data_reduction 'Bruker SAINT'
_computing_molecular_graphics 'Bruker SHELXTL'
_computing_publication_material 'Bruker SHELXTL'
_computing_structure_refinement 'SHELXL-97 (Sheldrick, 1997)'
_computing_structure_solution 'SHELXS-97 (Sheldrick, 1997)'
_diffrn_ambient_temperature 100(2)
_diffrn_measured_fraction_theta_full 1.000
_diffrn_measured_fraction_theta_max 1.000
_diffrn_measurement_device_type 'Bruker APEX II CCD area detector''
_diffrn_measurement_method 'omega scans'
_diffrn_radiation_monochromator graphite
_diffrn_radiation_source 'fine-focus sealed tube'
_diffrn_radiation_type MoK\a
_diffrn_radiation_wavelength 0.71073
_diffrn_reflns_av_R_equivalents 0.0345
_diffrn_reflns_av_sigmaI/netI 0.0289
_diffrn_reflns_limit_h_max 20
_diffrn_reflns_limit_h_min -20
_diffrn_reflns_limit_k_max 17
_diffrn_reflns_limit_k_min -17
_diffrn_reflns_limit_l_max 22
_diffrn_reflns_limit_l_min -22
_diffrn_reflns_number 34470
_diffrn_reflns_theta_full 29.00
_diffrn_reflns_theta_max 29.00
_diffrn_reflns_theta_min 1.65
_exptl_absorpt_coefficient_mu 0.634
_exptl_absorpt_correction_T_max 0.889
_exptl_absorpt_correction_T_min 0.823
_exptl_absorpt_correction_type multi-scan
_exptl_absorpt_process_details SADABS
_exptl_crystal_colour colorless
_exptl_crystal_density_diffrn 1.277
_exptl_crystal_density_method 'not measured'
_exptl_crystal_description prism
_exptl_crystal_F_000 1244
_exptl_crystal_size_max 0.32
_exptl_crystal_size_mid 0.20
_exptl_crystal_size_min 0.19
_platon_squeeze_details
;
;
_refine_diff_density_max 0.471
_refine_diff_density_min -0.331
_refine_diff_density_rms 0.050
_refine_ls_extinction_method none
_refine_ls_goodness_of_fit_ref 1.054
_refine_ls_hydrogen_treatment constr
_refine_ls_matrix_type full
_refine_ls_number_parameters 314
_refine_ls_number_reflns 8154
_refine_ls_number_restraints 0
_refine_ls_restrained_S_all 1.054
_refine_ls_R_factor_all 0.0391
_refine_ls_R_factor_gt 0.0322
_refine_ls_shift/su_max 0.016
_refine_ls_shift/su_mean 0.001
_refine_ls_structure_factor_coef Fsqd
_refine_ls_weighting_details 'calc w=1/[\s^2^(Fo^2^)+(0.0450P)^2^+0.5598P] where P=(Fo^2^+2Fc^2^)/3'
_refine_ls_weighting_scheme calc
_refine_ls_wR_factor_gt 0.0833
_refine_ls_wR_factor_ref 0.0860
_reflns_number_gt 6887
_reflns_number_total 8154
_reflns_threshold_expression I>2\s(I)
_cod_data_source_file c3dt50160d.txt
_cod_data_source_block a
_cod_depositor_comments
;
The following automatic conversions were performed:

'_symmetry_cell_setting' value 'Monoclinic' changed to 'monoclinic'
according to /home/saulius/struct/CIF-dictionaries/cif_core.dic
dictionary named 'cif_core.dic' version 2.4.2 from 2011-04-26.

Automatic conversion script
Id: cif_fix_values 1891 2012-01-12 08:04:46Z andrius 
;
_cod_original_cell_volume 3065.8(6)
_cod_original_sg_symbol_H-M 'P 21/n'
_cod_database_code 7021261

loop_
_symmetry_equiv_pos_as_xyz
'x, y, z'
'-x+1/2, y+1/2, -z+1/2'
'-x, -y, -z'
'x-1/2, -y-1/2, z-1/2'

loop_
_atom_site_label
_atom_site_type_symbol
_atom_site_fract_x
_atom_site_fract_y
_atom_site_fract_z
_atom_site_U_iso_or_equiv
_atom_site_adp_type
_atom_site_occupancy
_atom_site_symmetry_multiplicity
_atom_site_calc_flag
_atom_site_refinement_flags
Mn1 Mn 0.620223(14) 0.345099(14) 0.226672(12) 0.01939(6) Uani 1 1 d .
Cl1 Cl 0.47050(3) 0.27007(3) 0.18565(2) 0.03084(9) Uani 1 1 d .
Cl2 Cl 0.71429(2) 0.31746(3) 0.13315(2) 0.02768(8) Uani 1 1 d .
N1 N 0.67148(7) 0.44802(8) 0.34326(7) 0.0182(2) Uani 1 1 d .
N2 N 0.68954(9) 0.24352(9) 0.33669(8) 0.0266(3) Uani 1 1 d .
N3 N 0.57358(7) 0.50281(8) 0.18347(7) 0.0200(2) Uani 1 1 d .
O1 O 0.64028(8) 0.71047(8) 0.67113(6) 0.0295(2) Uani 1 1 d .
H1O H 0.6185 0.6889 0.7112 0.043(5) Uiso 1 1 d R
C1 C 0.59155(8) 0.45084(9) 0.38320(8) 0.0166(2) Uani 1 1 d .
H1A H 0.5798 0.3807 0.4000 0.020 Uiso 1 1 calc R
H1B H 0.5354 0.4734 0.3391 0.020 Uiso 1 1 calc R
C2 C 0.60422(8) 0.51858(9) 0.46049(7) 0.0162(2) Uani 1 1 d .
C3 C 0.57740(8) 0.62017(9) 0.45059(8) 0.0174(2) Uani 1 1 d .
H3A H 0.5505 0.6457 0.3945 0.021 Uiso 1 1 calc R
C4 C 0.58872(8) 0.68565(9) 0.52037(8) 0.0189(2) Uani 1 1 d .
C5 C 0.62837(9) 0.64452(10) 0.60284(8) 0.0200(2) Uani 1 1 d .
C6 C 0.66008(8) 0.54322(10) 0.61546(8) 0.0191(2) Uani 1 1 d .
C7 C 0.64451(8) 0.48196(10) 0.54249(8) 0.0181(2) Uani 1 1 d .
H7A H 0.6622 0.4124 0.5492 0.022 Uiso 1 1 calc R
C8 C 0.56139(10) 0.79867(10) 0.50671(9) 0.0237(3) Uani 1 1 d .
C9 C 0.52186(12) 0.82412(11) 0.41126(10) 0.0336(3) Uani 1 1 d .
H9A H 0.5682 0.8082 0.3804 0.050 Uiso 1 1 calc R
H9B H 0.5065 0.8967 0.4049 0.050 Uiso 1 1 calc R
H9C H 0.4657 0.7838 0.3876 0.050 Uiso 1 1 calc R
C10 C 0.48717(12) 0.82698(11) 0.55263(12) 0.0356(4) Uani 1 1 d .
H10A H 0.4707 0.8989 0.5425 0.053 Uiso 1 1 calc R
H10B H 0.5117 0.8151 0.6144 0.053 Uiso 1 1 calc R
H10C H 0.4318 0.7850 0.5303 0.053 Uiso 1 1 calc R
C11 C 0.64842(11) 0.86504(11) 0.53999(9) 0.0288(3) Uani 1 1 d .
H11A H 0.6936 0.8493 0.5078 0.043 Uiso 1 1 calc R
H11B H 0.6760 0.8511 0.6010 0.043 Uiso 1 1 calc R
H11C H 0.6311 0.9370 0.5324 0.043 Uiso 1 1 calc R
C12 C 0.71286(9) 0.50009(11) 0.70402(8) 0.0236(3) Uani 1 1 d .
C13 C 0.75579(13) 0.39703(15) 0.69446(10) 0.0447(5) Uani 1 1 d .
H13A H 0.7064 0.3478 0.6707 0.067 Uiso 1 1 calc R
H13B H 0.7927 0.3735 0.7508 0.067 Uiso 1 1 calc R
H13C H 0.7959 0.4036 0.6558 0.067 Uiso 1 1 calc R
C14 C 0.79289(12) 0.57107(17) 0.74997(11) 0.0474(5) Uani 1 1 d .
H14A H 0.7673 0.6350 0.7648 0.071 Uiso 1 1 calc R
H14B H 0.8324 0.5852 0.7119 0.071 Uiso 1 1 calc R
H14C H 0.8298 0.5381 0.8024 0.071 Uiso 1 1 calc R
C15 C 0.64759(10) 0.48420(11) 0.76165(9) 0.0266(3) Uani 1 1 d .
H15A H 0.5981 0.4368 0.7339 0.040 Uiso 1 1 calc R
H15B H 0.6203 0.5495 0.7709 0.040 Uiso 1 1 calc R
H15C H 0.6828 0.4561 0.8169 0.040 Uiso 1 1 calc R
C16 C 0.75520(9) 0.40181(11) 0.40098(9) 0.0250(3) Uani 1 1 d .
H16A H 0.7669 0.4324 0.4588 0.030 Uiso 1 1 calc R
H16B H 0.8096 0.4159 0.3790 0.030 Uiso 1 1 calc R
C17 C 0.74291(10) 0.28880(11) 0.40695(9) 0.0265(3) Uani 1 1 d .
C18 C 0.78735(11) 0.23387(14) 0.48009(10) 0.0372(4) Uani 1 1 d .
H18A H 0.8235 0.2677 0.5297 0.045 Uiso 1 1 calc R
C19 C 0.77788(13) 0.12959(14) 0.47918(12) 0.0449(5) Uani 1 1 d .
H19A H 0.8079 0.0906 0.5282 0.054 Uiso 1 1 calc R
C20 C 0.72474(14) 0.08258(13) 0.40683(12) 0.0434(4) Uani 1 1 d .
H20A H 0.7184 0.0107 0.4047 0.052 Uiso 1 1 calc R
C21 C 0.68045(12) 0.14176(11) 0.33680(11) 0.0349(4) Uani 1 1 d .
H21A H 0.6424 0.1093 0.2873 0.042 Uiso 1 1 calc R
C22 C 0.69199(9) 0.54884(10) 0.31272(8) 0.0215(3) Uani 1 1 d .
H22A H 0.7531 0.5470 0.3000 0.026 Uiso 1 1 calc R
H22B H 0.6951 0.6001 0.3582 0.026 Uiso 1 1 calc R
C23 C 0.61782(9) 0.57905(10) 0.23284(8) 0.0194(2) Uani 1 1 d .
C25 C 0.53381(11) 0.70295(11) 0.13443(10) 0.0307(3) Uani 1 1 d .
H25A H 0.5211 0.7717 0.1170 0.037 Uiso 1 1 calc R
C24 C 0.59930(10) 0.68034(11) 0.21071(9) 0.0253(3) Uani 1 1 d .
H24A H 0.6309 0.7331 0.2471 0.030 Uiso 1 1 calc R
C26 C 0.48693(10) 0.62423(12) 0.08365(9) 0.0296(3) Uani 1 1 d .
H26A H 0.4409 0.6380 0.0317 0.035 Uiso 1 1 calc R
C27 C 0.50870(10) 0.52583(11) 0.11043(8) 0.0243(3) Uani 1 1 d .
H27A H 0.4766 0.4718 0.0759 0.029 Uiso 1 1 calc R

loop_
_atom_site_aniso_label
_atom_site_aniso_U_11
_atom_site_aniso_U_22
_atom_site_aniso_U_33
_atom_site_aniso_U_23
_atom_site_aniso_U_13
_atom_site_aniso_U_12
Mn1 0.02436(11) 0.01904(10) 0.01670(10) -0.00004(7) 0.00885(7) 0.00281(7)
Cl1 0.03196(18) 0.03158(18) 0.03125(18) -0.00712(14) 0.01245(14) -0.00788(14)
Cl2 0.03326(18) 0.02875(17) 0.02719(17) 0.00682(13) 0.01873(14) 0.00926(13)
N1 0.0155(5) 0.0226(5) 0.0165(5) 0.0021(4) 0.0046(4) 0.0034(4)
N2 0.0370(7) 0.0249(6) 0.0233(6) 0.0051(5) 0.0172(5) 0.0137(5)
N3 0.0212(5) 0.0236(5) 0.0160(5) -0.0002(4) 0.0065(4) 0.0023(4)
O1 0.0464(6) 0.0262(5) 0.0196(5) -0.0083(4) 0.0153(4) -0.0113(4)
C1 0.0162(5) 0.0179(5) 0.0155(5) -0.0005(4) 0.0039(4) 0.0007(4)
C2 0.0144(5) 0.0183(5) 0.0154(5) -0.0011(4) 0.0034(4) 0.0005(4)
C3 0.0162(5) 0.0190(6) 0.0156(5) 0.0002(4) 0.0021(4) 0.0007(4)
C4 0.0179(6) 0.0182(6) 0.0208(6) -0.0021(5) 0.0055(5) -0.0013(4)
C5 0.0202(6) 0.0226(6) 0.0176(6) -0.0049(5) 0.0058(5) -0.0047(5)
C6 0.0159(5) 0.0255(6) 0.0152(6) 0.0013(5) 0.0029(4) -0.0006(4)
C7 0.0166(5) 0.0198(6) 0.0177(6) 0.0013(4) 0.0041(4) 0.0027(4)
C8 0.0297(7) 0.0167(6) 0.0266(7) -0.0019(5) 0.0108(5) 0.0017(5)
C9 0.0443(9) 0.0205(7) 0.0304(8) 0.0011(6) 0.0005(7) 0.0101(6)
C10 0.0404(9) 0.0212(7) 0.0531(10) 0.0010(6) 0.0263(8) 0.0053(6)
C11 0.0416(8) 0.0228(6) 0.0250(7) -0.0024(5) 0.0140(6) -0.0089(6)
C12 0.0213(6) 0.0341(7) 0.0136(6) 0.0017(5) 0.0016(5) 0.0038(5)
C13 0.0537(10) 0.0581(11) 0.0198(7) 0.0073(7) 0.0054(7) 0.0368(9)
C14 0.0314(8) 0.0754(13) 0.0263(8) 0.0100(8) -0.0080(6) -0.0164(8)
C15 0.0276(7) 0.0333(7) 0.0184(6) 0.0069(5) 0.0053(5) 0.0056(6)
C16 0.0183(6) 0.0349(7) 0.0209(6) 0.0028(5) 0.0037(5) 0.0078(5)
C17 0.0249(6) 0.0351(7) 0.0233(7) 0.0078(6) 0.0128(5) 0.0157(6)
C18 0.0322(8) 0.0527(10) 0.0289(8) 0.0153(7) 0.0123(6) 0.0209(7)
C19 0.0464(10) 0.0510(10) 0.0446(10) 0.0275(8) 0.0249(8) 0.0326(8)
C20 0.0611(11) 0.0310(8) 0.0514(11) 0.0173(8) 0.0381(9) 0.0256(8)
C21 0.0533(10) 0.0266(7) 0.0338(8) 0.0060(6) 0.0272(7) 0.0156(7)
C22 0.0196(6) 0.0248(6) 0.0197(6) 0.0013(5) 0.0046(5) -0.0025(5)
C23 0.0197(6) 0.0225(6) 0.0177(6) 0.0009(5) 0.0080(5) 0.0001(5)
C25 0.0381(8) 0.0257(7) 0.0286(7) 0.0080(6) 0.0095(6) 0.0065(6)
C24 0.0304(7) 0.0232(6) 0.0232(7) 0.0012(5) 0.0086(5) -0.0016(5)
C26 0.0321(7) 0.0359(8) 0.0189(6) 0.0067(6) 0.0038(5) 0.0070(6)
C27 0.0268(7) 0.0302(7) 0.0157(6) -0.0008(5) 0.0055(5) 0.0014(5)

loop_
_atom_type_symbol
_atom_type_description
_atom_type_scat_dispersion_real
_atom_type_scat_dispersion_imag
_atom_type_scat_source
C C 0.0033 0.0016 'International Tables Vol C Tables 4.2.6.8 and 6.1.1.4'
H H 0.0000 0.0000 'International Tables Vol C Tables 4.2.6.8 and 6.1.1.4'
N N 0.0061 0.0033 'International Tables Vol C Tables 4.2.6.8 and 6.1.1.4'
O O 0.0106 0.0060 'International Tables Vol C Tables 4.2.6.8 and 6.1.1.4'
Cl Cl 0.1484 0.1585 'International Tables Vol C Tables 4.2.6.8 and 6.1.1.4'
Mn Mn 0.3368 0.7283 'International Tables Vol C Tables 4.2.6.8 and 6.1.1.4'

loop_
_geom_angle_atom_site_label_1
_geom_angle_atom_site_label_2
_geom_angle_atom_site_label_3
_geom_angle
N3 Mn1 N2 146.88(4)
N3 Mn1 N1 73.51(4)
N2 Mn1 N1 73.48(4)
N3 Mn1 Cl2 97.57(3)
N2 Mn1 Cl2 100.96(3)
N1 Mn1 Cl2 119.84(3)
N3 Mn1 Cl1 96.11(3)
N2 Mn1 Cl1 100.04(4)
N1 Mn1 Cl1 124.05(3)
Cl2 Mn1 Cl1 115.972(16)
C16 N1 C22 111.37(10)
C16 N1 C1 112.00(10)
C22 N1 C1 112.50(10)
C16 N1 Mn1 108.57(8)
C22 N1 Mn1 108.03(7)
C1 N1 Mn1 103.96(7)
C17 N2 C21 118.56(13)
C17 N2 Mn1 116.84(9)
C21 N2 Mn1 124.60(11)
C23 N3 C27 118.61(11)
C23 N3 Mn1 116.37(8)
C27 N3 Mn1 124.94(9)
C5 O1 H1O 114.2
N1 C1 C2 115.78(10)
N1 C1 H1A 108.3
C2 C1 H1A 108.3
N1 C1 H1B 108.3
C2 C1 H1B 108.3
H1A C1 H1B 107.4
C7 C2 C3 118.73(11)
C7 C2 C1 120.98(11)
C3 C2 C1 120.27(11)
C2 C3 C4 122.08(11)
C2 C3 H3A 119.0
C4 C3 H3A 119.0
C3 C4 C5 117.22(11)
C3 C4 C8 120.63(11)
C5 C4 C8 122.12(11)
O1 C5 C6 120.80(12)
O1 C5 C4 116.58(11)
C6 C5 C4 122.49(11)
C7 C6 C5 116.69(11)
C7 C6 C12 120.00(11)
C5 C6 C12 123.27(11)
C2 C7 C6 122.65(11)
C2 C7 H7A 118.7
C6 C7 H7A 118.7
C9 C8 C11 106.80(12)
C9 C8 C4 111.71(11)
C11 C8 C4 109.26(11)
C9 C8 C10 107.53(13)
C11 C8 C10 110.23(12)
C4 C8 C10 111.21(11)
C8 C9 H9A 109.5
C8 C9 H9B 109.5
H9A C9 H9B 109.5
C8 C9 H9C 109.5
H9A C9 H9C 109.5
H9B C9 H9C 109.5
C8 C10 H10A 109.5
C8 C10 H10B 109.5
H10A C10 H10B 109.5
C8 C10 H10C 109.5
H10A C10 H10C 109.5
H10B C10 H10C 109.5
C8 C11 H11A 109.5
C8 C11 H11B 109.5
H11A C11 H11B 109.5
C8 C11 H11C 109.5
H11A C11 H11C 109.5
H11B C11 H11C 109.5
C13 C12 C15 107.14(13)
C13 C12 C14 107.06(14)
C15 C12 C14 109.09(12)
C13 C12 C6 110.83(11)
C15 C12 C6 111.34(10)
C14 C12 C6 111.20(12)
C12 C13 H13A 109.5
C12 C13 H13B 109.5
H13A C13 H13B 109.5
C12 C13 H13C 109.5
H13A C13 H13C 109.5
H13B C13 H13C 109.5
C12 C14 H14A 109.5
C12 C14 H14B 109.5
H14A C14 H14B 109.5
C12 C14 H14C 109.5
H14A C14 H14C 109.5
H14B C14 H14C 109.5
C12 C15 H15A 109.5
C12 C15 H15B 109.5
H15A C15 H15B 109.5
C12 C15 H15C 109.5
H15A C15 H15C 109.5
H15B C15 H15C 109.5
N1 C16 C17 110.47(11)
N1 C16 H16A 109.6
C17 C16 H16A 109.6
N1 C16 H16B 109.6
C17 C16 H16B 109.6
H16A C16 H16B 108.1
N2 C17 C18 121.99(15)
N2 C17 C16 116.08(12)
C18 C17 C16 121.89(14)
C19 C18 C17 118.85(17)
C19 C18 H18A 120.6
C17 C18 H18A 120.6
C18 C19 C20 119.42(15)
C18 C19 H19A 120.3
C20 C19 H19A 120.3
C19 C20 C21 118.96(16)
C19 C20 H20A 120.5
C21 C20 H20A 120.5
N2 C21 C20 122.20(17)
N2 C21 H21A 118.9
C20 C21 H21A 118.9
N1 C22 C23 110.58(10)
N1 C22 H22A 109.5
C23 C22 H22A 109.5
N1 C22 H22B 109.5
C23 C22 H22B 109.5
H22A C22 H22B 108.1
N3 C23 C24 122.12(12)
N3 C23 C22 116.36(11)
C24 C23 C22 121.48(12)
C24 C25 C26 119.39(13)
C24 C25 H25A 120.3
C26 C25 H25A 120.3
C23 C24 C25 118.68(13)
C23 C24 H24A 120.7
C25 C24 H24A 120.7
C27 C26 C25 118.39(13)
C27 C26 H26A 120.8
C25 C26 H26A 120.8
N3 C27 C26 122.80(13)
N3 C27 H27A 118.6
C26 C27 H27A 118.6

loop_
_geom_bond_atom_site_label_1
_geom_bond_atom_site_label_2
_geom_bond_distance
Mn1 N3 2.2388(11)
Mn1 N2 2.2442(12)
Mn1 N1 2.2809(11)
Mn1 Cl2 2.3559(4)
Mn1 Cl1 2.3722(4)
N1 C16 1.4766(16)
N1 C22 1.4755(16)
N1 C1 1.5049(16)
N2 C17 1.340(2)
N2 C21 1.3448(19)
N3 C23 1.3403(17)
N3 C27 1.3468(16)
O1 C5 1.3784(15)
O1 H1O 0.8502
C1 C2 1.5057(16)
C1 H1A 0.9900
C1 H1B 0.9900
C2 C7 1.3880(17)
C2 C3 1.3913(17)
C3 C4 1.3939(17)
C3 H3A 0.9500
C4 C5 1.4144(18)
C4 C8 1.5411(17)
C5 C6 1.4099(18)
C6 C7 1.3967(17)
C6 C12 1.5463(17)
C7 H7A 0.9500
C8 C9 1.535(2)
C8 C11 1.539(2)
C8 C10 1.539(2)
C9 H9A 0.9800
C9 H9B 0.9800
C9 H9C 0.9800
C10 H10A 0.9800
C10 H10B 0.9800
C10 H10C 0.9800
C11 H11A 0.9800
C11 H11B 0.9800
C11 H11C 0.9800
C12 C13 1.525(2)
C12 C15 1.5355(19)
C12 C14 1.542(2)
C13 H13A 0.9800
C13 H13B 0.9800
C13 H13C 0.9800
C14 H14A 0.9800
C14 H14B 0.9800
C14 H14C 0.9800
C15 H15A 0.9800
C15 H15B 0.9800
C15 H15C 0.9800
C16 C17 1.503(2)
C16 H16A 0.9900
C16 H16B 0.9900
C17 C18 1.393(2)
C18 C19 1.378(3)
C18 H18A 0.9500
C19 C20 1.373(3)
C19 H19A 0.9500
C20 C21 1.387(2)
C20 H20A 0.9500
C21 H21A 0.9500
C22 C23 1.5127(17)
C22 H22A 0.9900
C22 H22B 0.9900
C23 C24 1.3874(18)
C25 C24 1.386(2)
C25 C26 1.389(2)
C25 H25A 0.9500
C24 H24A 0.9500
C26 C27 1.375(2)
C26 H26A 0.9500
C27 H27A 0.9500

loop_
_geom_torsion_atom_site_label_1
_geom_torsion_atom_site_label_2
_geom_torsion_atom_site_label_3
_geom_torsion_atom_site_label_4
_geom_torsion
N3 Mn1 N1 C16 -152.88(9)
N2 Mn1 N1 C16 29.82(8)
Cl2 Mn1 N1 C16 -63.53(9)
Cl1 Mn1 N1 C16 120.91(8)
N3 Mn1 N1 C22 -31.98(7)
N2 Mn1 N1 C22 150.72(8)
Cl2 Mn1 N1 C22 57.37(8)
Cl1 Mn1 N1 C22 -118.19(7)
N3 Mn1 N1 C1 87.73(7)
N2 Mn1 N1 C1 -89.56(7)
Cl2 Mn1 N1 C1 177.08(6)
Cl1 Mn1 N1 C1 1.53(8)
N3 Mn1 N2 C17 -19.27(14)
N1 Mn1 N2 C17 -14.52(9)
Cl2 Mn1 N2 C17 103.59(9)
Cl1 Mn1 N2 C17 -137.25(9)
N3 Mn1 N2 C21 160.18(10)
N1 Mn1 N2 C21 164.93(12)
Cl2 Mn1 N2 C21 -76.96(11)
Cl1 Mn1 N2 C21 42.20(11)
N2 Mn1 N3 C23 23.60(13)
N1 Mn1 N3 C23 18.85(8)
Cl2 Mn1 N3 C23 -100.10(9)
Cl1 Mn1 N3 C23 142.61(8)
N2 Mn1 N3 C27 -159.91(10)
N1 Mn1 N3 C27 -164.66(11)
Cl2 Mn1 N3 C27 76.39(10)
Cl1 Mn1 N3 C27 -40.91(10)
C16 N1 C1 C2 65.89(14)
C22 N1 C1 C2 -60.45(13)
Mn1 N1 C1 C2 -177.08(8)
N1 C1 C2 C7 -89.10(14)
N1 C1 C2 C3 89.46(13)
C7 C2 C3 C4 -0.79(18)
C1 C2 C3 C4 -179.38(11)
C2 C3 C4 C5 -0.45(18)
C2 C3 C4 C8 177.82(11)
C3 C4 C5 O1 179.17(11)
C8 C4 C5 O1 0.92(18)
C3 C4 C5 C6 3.20(18)
C8 C4 C5 C6 -175.04(12)
O1 C5 C6 C7 179.71(11)
C4 C5 C6 C7 -4.49(18)
O1 C5 C6 C12 -2.45(19)
C4 C5 C6 C12 173.35(12)
C3 C2 C7 C6 -0.64(18)
C1 C2 C7 C6 177.94(11)
C5 C6 C7 C2 3.17(18)
C12 C6 C7 C2 -174.74(11)
C3 C4 C8 C9 0.63(18)
C5 C4 C8 C9 178.82(13)
C3 C4 C8 C11 -117.31(13)
C5 C4 C8 C11 60.87(16)
C3 C4 C8 C10 120.78(14)
C5 C4 C8 C10 -61.03(17)
C7 C6 C12 C13 9.96(18)
C5 C6 C12 C13 -167.81(14)
C7 C6 C12 C15 -109.19(14)
C5 C6 C12 C15 73.04(16)
C7 C6 C12 C14 128.93(14)
C5 C6 C12 C14 -48.84(18)
C22 N1 C16 C17 -160.41(10)
C1 N1 C16 C17 72.63(13)
Mn1 N1 C16 C17 -41.59(12)
C21 N2 C17 C18 -1.3(2)
Mn1 N2 C17 C18 178.20(10)
C21 N2 C17 C16 176.30(12)
Mn1 N2 C17 C16 -4.22(15)
N1 C16 C17 N2 31.45(16)
N1 C16 C17 C18 -150.97(13)
N2 C17 C18 C19 1.7(2)
C16 C17 C18 C19 -175.79(13)
C17 C18 C19 C20 -0.4(2)
C18 C19 C20 C21 -1.1(2)
C17 N2 C21 C20 -0.3(2)
Mn1 N2 C21 C20 -179.79(11)
C19 C20 C21 N2 1.6(2)
C16 N1 C22 C23 160.68(10)
C1 N1 C22 C23 -72.63(13)
Mn1 N1 C22 C23 41.55(11)
C27 N3 C23 C24 -0.47(19)
Mn1 N3 C23 C24 176.25(10)
C27 N3 C23 C22 -178.23(11)
Mn1 N3 C23 C22 -1.51(14)
N1 C22 C23 N3 -27.82(15)
N1 C22 C23 C24 154.41(12)
N3 C23 C24 C25 -0.9(2)
C22 C23 C24 C25 176.72(13)
C26 C25 C24 C23 1.8(2)
C24 C25 C26 C27 -1.2(2)
C23 N3 C27 C26 1.1(2)
Mn1 N3 C27 C26 -175.35(10)
C25 C26 C27 N3 -0.2(2)

loop_
_platon_squeeze_void_nr
_platon_squeeze_void_average_x
_platon_squeeze_void_average_y
_platon_squeeze_void_average_z
_platon_squeeze_void_volume
_platon_squeeze_void_count_electrons
_platon_squeeze_void_content
1 0.500 0.000 0.000 270 63 ' '
2 0.000 0.500 0.500 270 63 ' '
